data_7135446
loop_
_publ_author_name
'Bedi, Vaibhav'
'Ocampochua, Andrew Niles L.'
'Qu, Zheng-Wang'
'Grimme, Stefan'
'Stephan, Douglas W.'

_publ_section_title
;
 Reactions of phosphazines with primary and secondary boranes: adducts,
 rings and reduction.
;
_journal_issue 22
_journal_name_full 'Chemical communications (Cambridge, England)'
_journal_page_first 6123
_journal_page_last 6127
_journal_paper_doi 10.1039/d6cc00881j
_journal_volume 62
_journal_year 2026
_chemical_formula_moiety 'C42 H67 B F5 N2 P2, C6 H3 F2, C12 H5 B2 F10'
_chemical_formula_sum 'C60 H75 B3 F17 N2 P2'
_chemical_formula_weight 1241.59
_space_group_crystal_system monoclinic
_space_group_IT_number 14
_space_group_name_Hall '-P 2yn'
_space_group_name_H-M_alt 'P 1 21/n 1'
_atom_sites_solution_hydrogens mixed
_audit_creation_date 2025-05-07
_audit_creation_method
;
Olex2 1.5
(compiled 2025.04.05 svn.rf049d14d for OlexSys, GUI svn.r7224)
;
_audit_update_record
;
2025-10-02 deposited with the CCDC.	2026-02-23 downloaded from the CCDC.
;
_cell_angle_alpha 90
_cell_angle_beta 92.053(2)
_cell_angle_gamma 90
_cell_formula_units_Z 4
_cell_length_a 10.5980(6)
_cell_length_b 42.394(2)
_cell_length_c 13.4643(9)
_cell_measurement_reflns_used 9783
_cell_measurement_temperature 150.01
_cell_measurement_theta_max 27.90
_cell_measurement_theta_min 2.45
_cell_volume 6045.5(6)
_computing_cell_refinement 'SAINT V8.40B (?, 2016)'
_computing_data_reduction 'SAINT V8.40B (?, 2016)'
_computing_molecular_graphics 'Olex2 1.5 (Dolomanov et al., 2009)'
_computing_publication_material 'Olex2 1.5 (Dolomanov et al., 2009)'
_computing_structure_refinement 'SHELXL 2014/7 (Sheldrick, 2015)'
_diffrn_ambient_temperature 150.01
_diffrn_measured_fraction_theta_full 0.995
_diffrn_measured_fraction_theta_max 0.995
_diffrn_measurement_device_type 'Bruker APEX-II CCD'
_diffrn_measurement_method '\f and \w scans'
_diffrn_radiation_monochromator graphite
_diffrn_radiation_type MoK\a
_diffrn_radiation_wavelength 0.71073
_diffrn_reflns_av_R_equivalents 0.0466
_diffrn_reflns_av_unetI/netI 0.0291
_diffrn_reflns_Laue_measured_fraction_full 0.995
_diffrn_reflns_Laue_measured_fraction_max 0.995
_diffrn_reflns_limit_h_max 12
_diffrn_reflns_limit_h_min -12
_diffrn_reflns_limit_k_max 50
_diffrn_reflns_limit_k_min -47
_diffrn_reflns_limit_l_max 16
_diffrn_reflns_limit_l_min -16
_diffrn_reflns_number 61860
_diffrn_reflns_point_group_measured_fraction_full 0.995
_diffrn_reflns_point_group_measured_fraction_max 0.995
_diffrn_reflns_theta_full 25.000
_diffrn_reflns_theta_max 25.000
_diffrn_reflns_theta_min 1.588
_diffrn_source_current 30.0
_diffrn_source_power 1.5
_diffrn_source_voltage 50.0
_diffrn_standards_number 0
_exptl_absorpt_coefficient_mu 0.165
_exptl_absorpt_correction_T_max 0.7456
_exptl_absorpt_correction_T_min 0.6522
_exptl_absorpt_correction_type none
_exptl_absorpt_process_details
;
SADABS-2016/2 (Bruker,2016/2) was used for absorption correction.
wR2(int) was 0.0364 before and 0.0308 after correction.
The Ratio of minimum to maximum transmission is 0.8747.
The \l/2 correction factor is Not present.
;
_exptl_crystal_density_diffrn 1.364
_exptl_crystal_description block
_exptl_crystal_F_000 2588
_refine_diff_density_max 0.464
_refine_diff_density_min -0.454
_refine_diff_density_rms 0.045
_refine_ls_extinction_method none
_refine_ls_goodness_of_fit_ref 1.024
_refine_ls_hydrogen_treatment mixed
_refine_ls_matrix_type full
_refine_ls_number_parameters 786
_refine_ls_number_reflns 10594
_refine_ls_number_restraints 0
_refine_ls_restrained_S_all 1.024
_refine_ls_R_factor_all 0.0595
_refine_ls_R_factor_gt 0.0490
_refine_ls_shift/su_max 0.000
_refine_ls_shift/su_mean 0.000
_refine_ls_structure_factor_coef Fsqd
_refine_ls_weighting_details 'w=1/[\s^2^(Fo^2^)+(0.0692P)^2^+3.8017P] where P=(Fo^2^+2Fc^2^)/3'
_refine_ls_weighting_scheme calc
_refine_ls_wR_factor_gt 0.1300
_refine_ls_wR_factor_ref 0.1352
_reflns_Friedel_coverage 0.000
_reflns_number_gt 8681
_reflns_number_total 10594
_reflns_threshold_expression 'I > 2\s(I)'
_cod_data_source_file d6cc00881j2.cif
_cod_data_source_block 1_CCDC2
_cod_depositor_comments 'Adding full bibliography for 7135445--7135449.cif.'
_cod_database_code 7135446
_shelx_shelxl_version_number 2014/7
_shelx_space_group_comment
;
The symmetry employed for this shelxl refinement is uniquely defined
by the following loop, which should always be used as a source of
symmetry information in preference to the above space-group names.
They are only intended as comments.
;
_olex2_refinement_description
;
1. Fixed Uiso
 At 1.2 times of:
  All B(H) groups, All C(H) groups, All C(H,H) groups
2. Others
 Fixed Sof: F16(0.5) F18(0.5)
3.a Ternary CH refined with riding coordinates:
 C1(H1), C13(H13), C19(H19), C7(H7), C31(H31), C25(H25), B1(H1A)
3.b Secondary CH2 refined with riding coordinates:
 C2(H2A,H2B), C18(H18A,H18B), C8(H8A,H8B), C6(H6A,H6B), C32(H32A,H32B),
 C36(H36A,H36B), C5(H5A,H5B), C12(H12A,H12B), C3(H3A,H3B), C14(H14A,H14B),
 C9(H9A,H9B), C27(H27A,H27B), C26(H26A,H26B), C33(H33A,H33B), C30(H30A,H30B),
 C11(H11A,H11B), C4(H4A,H4B), C24(H24A,H24B), C35(H35A,H35B), C15(H15A,H15B),
 C17(H17A,H17B), C29(H29A,H29B), C28(H28A,H28B), C10(H10A,H10B), C16(H16A,H16B),
  C34(H34A,H34B), C20(H20A,H20B), C21(H21A,H21B), C22(H22A,H22B), C23(H23A,H23B)
3.c Aromatic/amide H refined with riding coordinates:
 C51(H51), C53(H53), C52(H52)
;
_olex2_submission_special_instructions 'No special instructions were received'

loop_
_space_group_symop_operation_xyz
'x, y, z'
'-x+1/2, y+1/2, -z+1/2'
'-x, -y, -z'
'x-1/2, -y-1/2, z-1/2'

loop_
_atom_site_label
_atom_site_type_symbol
_atom_site_fract_x
_atom_site_fract_y
_atom_site_fract_z
_atom_site_U_iso_or_equiv
_atom_site_adp_type
_atom_site_occupancy
_atom_site_site_symmetry_order
_atom_site_calc_flag
_atom_site_refinement_flags_posn
_atom_site_refinement_flags_adp
_atom_site_refinement_flags_occupancy
_atom_site_disorder_assembly
_atom_site_disorder_group
P1 P 0.59342(5) 0.14221(2) 0.37309(4) 0.02500(13) Uani 1 1 d . . . . .
P2 P 0.63239(5) 0.09653(2) 0.63744(4) 0.02892(14) Uani 1 1 d . . . . .
F1 F 0.47403(12) 0.04437(3) 0.40263(11) 0.0461(4) Uani 1 1 d . . . . .
F5 F 0.20000(12) 0.13197(3) 0.42309(12) 0.0497(4) Uani 1 1 d . . . . .
F2 F 0.30502(14) 0.01588(3) 0.28154(11) 0.0492(4) Uani 1 1 d . . . . .
N1 N 0.53702(16) 0.13106(4) 0.48157(13) 0.0299(4) Uani 1 1 d . . . . .
F3 F 0.08098(14) 0.04383(4) 0.23229(11) 0.0535(4) Uani 1 1 d . . . . .
N2 N 0.57005(16) 0.09821(4) 0.52122(13) 0.0299(4) Uani 1 1 d . . . . .
F4 F 0.03238(12) 0.10293(4) 0.30158(14) 0.0599(4) Uani 1 1 d . . . . .
C1 C 0.74203(17) 0.16183(5) 0.40749(15) 0.0249(4) Uani 1 1 d . . . . .
H1 H 0.7902 0.1465 0.4506 0.030 Uiso 1 1 calc R U . . .
C2 C 0.72065(19) 0.19087(5) 0.47351(16) 0.0288(4) Uani 1 1 d . . . . .
H2A H 0.6787 0.2077 0.4335 0.035 Uiso 1 1 calc R U . . .
H2B H 0.6646 0.1851 0.5279 0.035 Uiso 1 1 calc R U . . .
C56 C 0.34473(19) 0.08985(5) 0.41873(17) 0.0329(5) Uani 1 1 d . . . . .
C13 C 0.61599(19) 0.11029(5) 0.28415(16) 0.0302(5) Uani 1 1 d . . . . .
H13 H 0.5375 0.0972 0.2852 0.036 Uiso 1 1 calc R U . . .
C18 C 0.7251(2) 0.08820(5) 0.31832(17) 0.0332(5) Uani 1 1 d . . . . .
H18A H 0.8050 0.1003 0.3221 0.040 Uiso 1 1 calc R U . . .
H18B H 0.7089 0.0801 0.3856 0.040 Uiso 1 1 calc R U . . .
C19 C 0.6616(2) 0.13552(5) 0.69102(17) 0.0360(5) Uani 1 1 d . . . . .
H19 H 0.7030 0.1481 0.6384 0.043 Uiso 1 1 calc R U . . .
C8 C 0.4022(2) 0.18738(5) 0.40556(18) 0.0362(5) Uani 1 1 d . . . . .
H8A H 0.3692 0.1723 0.4544 0.043 Uiso 1 1 calc R U . . .
H8B H 0.4617 0.2018 0.4410 0.043 Uiso 1 1 calc R U . . .
C6 C 0.83015(18) 0.17030(5) 0.32354(16) 0.0303(5) Uani 1 1 d . . . . .
H6A H 0.8463 0.1513 0.2831 0.036 Uiso 1 1 calc R U . . .
H6B H 0.7896 0.1864 0.2798 0.036 Uiso 1 1 calc R U . . .
C32 C 0.8863(2) 0.09626(5) 0.58249(17) 0.0325(5) Uani 1 1 d . . . . .
H32A H 0.8634 0.0987 0.5110 0.039 Uiso 1 1 calc R U . . .
H32B H 0.8913 0.1175 0.6127 0.039 Uiso 1 1 calc R U . . .
C7 C 0.47158(18) 0.16925(5) 0.32446(17) 0.0304(5) Uani 1 1 d . . . . .
H7 H 0.4065 0.1559 0.2890 0.036 Uiso 1 1 calc R U . . .
C31 C 0.7845(2) 0.07685(5) 0.63286(16) 0.0309(5) Uani 1 1 d . . . . .
H31 H 0.8148 0.0739 0.7035 0.037 Uiso 1 1 calc R U . . .
C25 C 0.5260(2) 0.07356(5) 0.71401(17) 0.0368(5) Uani 1 1 d . . . . .
H25 H 0.4621 0.0889 0.7380 0.044 Uiso 1 1 calc R U . . .
C36 C 0.7770(2) 0.04357(5) 0.58676(17) 0.0353(5) Uani 1 1 d . . . . .
H36A H 0.7127 0.0309 0.6205 0.042 Uiso 1 1 calc R U . . .
H36B H 0.7514 0.0451 0.5155 0.042 Uiso 1 1 calc R U . . .
C59 C 0.1659(2) 0.05892(6) 0.29176(18) 0.0381(5) Uani 1 1 d . . . . .
C5 C 0.9553(2) 0.18313(6) 0.36769(19) 0.0403(6) Uani 1 1 d . . . . .
H5A H 0.9994 0.1662 0.4058 0.048 Uiso 1 1 calc R U . . .
H5B H 1.0099 0.1895 0.3130 0.048 Uiso 1 1 calc R U . . .
C57 C 0.1421(2) 0.08848(6) 0.32691(19) 0.0398(6) Uani 1 1 d . . . . .
C58 C 0.2795(2) 0.04469(5) 0.31712(18) 0.0369(5) Uani 1 1 d . . . . .
C12 C 0.5195(2) 0.19284(5) 0.24713(17) 0.0336(5) Uani 1 1 d . . . . .
H12A H 0.5817 0.2073 0.2795 0.040 Uiso 1 1 calc R U . . .
H12B H 0.5623 0.1812 0.1942 0.040 Uiso 1 1 calc R U . . .
C60 C 0.3654(2) 0.06013(5) 0.37911(18) 0.0352(5) Uani 1 1 d . . . . .
C55 C 0.2302(2) 0.10303(5) 0.38902(19) 0.0366(5) Uani 1 1 d . . . . .
C3 C 0.8461(2) 0.20312(6) 0.51752(18) 0.0374(5) Uani 1 1 d . . . . .
H3A H 0.8309 0.2222 0.5579 0.045 Uiso 1 1 calc R U . . .
H3B H 0.8850 0.1869 0.5616 0.045 Uiso 1 1 calc R U . . .
C14 C 0.6286(2) 0.12069(5) 0.17569(17) 0.0366(5) Uani 1 1 d . . . . .
H14A H 0.5525 0.1327 0.1539 0.044 Uiso 1 1 calc R U . . .
H14B H 0.7026 0.1348 0.1709 0.044 Uiso 1 1 calc R U . . .
C9 C 0.2929(2) 0.20632(6) 0.3579(2) 0.0494(7) Uani 1 1 d . . . . .
H9A H 0.2309 0.1916 0.3264 0.059 Uiso 1 1 calc R U . . .
H9B H 0.2498 0.2182 0.4102 0.059 Uiso 1 1 calc R U . . .
C27 C 0.3566(2) 0.03217(6) 0.7262(2) 0.0510(7) Uani 1 1 d . . . . .
H27A H 0.2934 0.0479 0.7461 0.061 Uiso 1 1 calc R U . . .
H27B H 0.3115 0.0150 0.6898 0.061 Uiso 1 1 calc R U . . .
C26 C 0.4508(2) 0.04782(6) 0.65765(19) 0.0431(6) Uani 1 1 d . . . . .
H26A H 0.4047 0.0573 0.5997 0.052 Uiso 1 1 calc R U . . .
H26B H 0.5096 0.0317 0.6328 0.052 Uiso 1 1 calc R U . . .
C33 C 1.0148(2) 0.07990(6) 0.59439(19) 0.0402(5) Uani 1 1 d . . . . .
H33A H 1.0790 0.0923 0.5599 0.048 Uiso 1 1 calc R U . . .
H33B H 1.0404 0.0789 0.6658 0.048 Uiso 1 1 calc R U . . .
C30 C 0.5929(2) 0.06003(6) 0.80791(17) 0.0416(6) Uani 1 1 d . . . . .
H30A H 0.6572 0.0445 0.7886 0.050 Uiso 1 1 calc R U . . .
H30B H 0.6365 0.0772 0.8451 0.050 Uiso 1 1 calc R U . . .
C11 C 0.4097(2) 0.21195(6) 0.2013(2) 0.0474(6) Uani 1 1 d . . . . .
H11A H 0.4426 0.2274 0.1536 0.057 Uiso 1 1 calc R U . . .
H11B H 0.3512 0.1976 0.1643 0.057 Uiso 1 1 calc R U . . .
C4 C 0.9359(2) 0.21119(6) 0.4355(2) 0.0440(6) Uani 1 1 d . . . . .
H4A H 0.9011 0.2291 0.3959 0.053 Uiso 1 1 calc R U . . .
H4B H 1.0183 0.2178 0.4656 0.053 Uiso 1 1 calc R U . . .
B1 B 0.4294(2) 0.10790(6) 0.5028(2) 0.0336(6) Uani 1 1 d . . . . .
H1A H 0.3838 0.1127 0.5648 0.040 Uiso 1 1 calc R U . . .
C24 C 0.5396(2) 0.15338(6) 0.7140(2) 0.0459(6) Uani 1 1 d . . . . .
H24A H 0.4829 0.1539 0.6540 0.055 Uiso 1 1 calc R U . . .
H24B H 0.4953 0.1423 0.7673 0.055 Uiso 1 1 calc R U . . .
C35 C 0.9055(2) 0.02734(6) 0.5978(2) 0.0444(6) Uani 1 1 d . . . . .
H35A H 0.9269 0.0241 0.6693 0.053 Uiso 1 1 calc R U . . .
H35B H 0.9006 0.0064 0.5656 0.053 Uiso 1 1 calc R U . . .
C15 C 0.6445(3) 0.09228(6) 0.1068(2) 0.0485(6) Uani 1 1 d . . . . .
H15A H 0.5660 0.0796 0.1052 0.058 Uiso 1 1 calc R U . . .
H15B H 0.6584 0.0998 0.0385 0.058 Uiso 1 1 calc R U . . .
C17 C 0.7386(2) 0.06051(6) 0.2471(2) 0.0450(6) Uani 1 1 d . . . . .
H17A H 0.8125 0.0476 0.2688 0.054 Uiso 1 1 calc R U . . .
H17B H 0.6625 0.0470 0.2494 0.054 Uiso 1 1 calc R U . . .
C29 C 0.4982(3) 0.04411(6) 0.8745(2) 0.0522(7) Uani 1 1 d . . . . .
H29A H 0.5437 0.0346 0.9326 0.063 Uiso 1 1 calc R U . . .
H29B H 0.4391 0.0601 0.8994 0.063 Uiso 1 1 calc R U . . .
C28 C 0.4239(3) 0.01870(6) 0.8185(2) 0.0499(7) Uani 1 1 d . . . . .
H28A H 0.3610 0.0094 0.8625 0.060 Uiso 1 1 calc R U . . .
H28B H 0.4821 0.0017 0.7988 0.060 Uiso 1 1 calc R U . . .
C10 C 0.3381(2) 0.22929(6) 0.2803(2) 0.0519(7) Uani 1 1 d . . . . .
H10A H 0.2646 0.2403 0.2489 0.062 Uiso 1 1 calc R U . . .
H10B H 0.3938 0.2453 0.3126 0.062 Uiso 1 1 calc R U . . .
C16 C 0.7553(3) 0.07160(6) 0.1414(2) 0.0494(6) Uani 1 1 d . . . . .
H16A H 0.7611 0.0531 0.0969 0.059 Uiso 1 1 calc R U . . .
H16B H 0.8348 0.0837 0.1379 0.059 Uiso 1 1 calc R U . . .
C34 C 1.0092(2) 0.04663(6) 0.5515(2) 0.0473(6) Uani 1 1 d . . . . .
H34A H 0.9933 0.0478 0.4787 0.057 Uiso 1 1 calc R U . . .
H34B H 1.0916 0.0361 0.5641 0.057 Uiso 1 1 calc R U . . .
C20 C 0.7540(3) 0.13593(6) 0.78185(19) 0.0465(6) Uani 1 1 d . . . . .
H20A H 0.7157 0.1249 0.8382 0.056 Uiso 1 1 calc R U . . .
H20B H 0.8326 0.1247 0.7658 0.056 Uiso 1 1 calc R U . . .
C21 C 0.7848(3) 0.17014(7) 0.8111(2) 0.0591(8) Uani 1 1 d . . . . .
H21A H 0.8429 0.1703 0.8703 0.071 Uiso 1 1 calc R U . . .
H21B H 0.8276 0.1807 0.7561 0.071 Uiso 1 1 calc R U . . .
C49 C 0.8759(5) 0.24389(9) 1.0940(3) 0.0836(11) Uani 1 1 d . . . . .
C22 C 0.6642(3) 0.18818(7) 0.8341(2) 0.0645(9) Uani 1 1 d . . . . .
H22A H 0.6255 0.1787 0.8930 0.077 Uiso 1 1 calc R U . . .
H22B H 0.6855 0.2104 0.8501 0.077 Uiso 1 1 calc R U . . .
C23 C 0.5709(3) 0.18723(6) 0.7471(2) 0.0591(8) Uani 1 1 d . . . . .
H23A H 0.6061 0.1989 0.6907 0.071 Uiso 1 1 calc R U . . .
H23B H 0.4922 0.1980 0.7655 0.071 Uiso 1 1 calc R U . . .
C51 C 0.7932(7) 0.19280(13) 1.0671(3) 0.124(2) Uani 1 1 d . . . . .
H51 H 0.7228 0.1792 1.0565 0.149 Uiso 1 1 calc R U . . .
F17 F 0.8582(3) 0.27505(6) 1.1094(2) 0.1187(9) Uani 1 1 d . . . . .
C54 C 0.9942(6) 0.23268(12) 1.0952(3) 0.1020(13) Uani 1 1 d . . . . .
C53 C 1.0206(7) 0.20055(16) 1.0818(4) 0.129(2) Uani 1 1 d . . . . .
H53 H 1.1045 0.1927 1.0806 0.154 Uiso 1 1 calc R U . . .
F16 F 1.0885(4) 0.24867(11) 1.1038(4) 0.0943(13) Uani 0.5 1 d . . P . .
C52 C 0.9180(10) 0.18148(16) 1.0705(4) 0.152(3) Uani 1 1 d . . . . .
H52 H 0.9312 0.1594 1.0647 0.183 Uiso 1 1 calc R U . . .
C50 C 0.7794(7) 0.22505(11) 1.0802(3) 0.0994(15) Uani 1 1 d . . . . .
F18 F 0.6848(7) 0.23748(18) 1.0777(5) 0.158(3) Uani 0.5 1 d . . P . .
F10 F 0.23869(17) 0.11505(3) -0.20471(13) 0.0637(5) Uani 1 1 d . . . . .
F9 F 0.09458(18) 0.14772(4) -0.33636(15) 0.0795(6) Uani 1 1 d . . . . .
F7 F 0.1791(3) 0.24068(4) -0.1610(2) 0.1354(13) Uani 1 1 d . . . . .
F6 F 0.3230(2) 0.20932(4) -0.02836(14) 0.0945(8) Uani 1 1 d . . . . .
C37 C 0.2882(2) 0.16044(5) -0.10955(17) 0.0389(5) Uani 1 1 d . . . . .
F8 F 0.0634(2) 0.21058(4) -0.31481(17) 0.0991(8) Uani 1 1 d . . . . .
C42 C 0.2266(2) 0.14644(5) -0.19003(19) 0.0395(5) Uani 1 1 d . . . . .
C41 C 0.1522(2) 0.16248(6) -0.2588(2) 0.0483(6) Uani 1 1 d . . . . .
C40 C 0.1356(3) 0.19429(7) -0.2490(2) 0.0614(8) Uani 1 1 d . . . . .
C38 C 0.2679(3) 0.19259(6) -0.1035(2) 0.0559(7) Uani 1 1 d . . . . .
C39 C 0.1939(3) 0.20940(6) -0.1703(3) 0.0697(10) Uani 1 1 d . . . . .
B2 B 0.3782(4) 0.14185(8) -0.0310(2) 0.0524(8) Uani 1 1 d . . . . .
F11 F 0.34758(16) 0.05228(4) 0.10312(12) 0.0641(4) Uani 1 1 d . . . . .
F15 F 0.02577(17) 0.11776(4) -0.03381(15) 0.0749(5) Uani 1 1 d . . . . .
F12 F 0.2391(2) 0.00250(4) 0.01653(14) 0.0797(6) Uani 1 1 d . . . . .
F14 F -0.07809(19) 0.06755(6) -0.12573(15) 0.0944(7) Uani 1 1 d . . . . .
C43 C 0.1921(2) 0.08765(6) 0.04011(18) 0.0449(6) Uani 1 1 d . . . . .
C48 C 0.2409(2) 0.05747(7) 0.04743(18) 0.0473(6) Uani 1 1 d . . . . .
F13 F 0.0300(2) 0.00947(5) -0.10381(14) 0.0926(7) Uani 1 1 d . . . . .
C44 C 0.0827(3) 0.08940(7) -0.0196(2) 0.0510(7) Uani 1 1 d . . . . .
C47 C 0.1878(3) 0.03130(7) 0.0028(2) 0.0543(7) Uani 1 1 d . . . . .
B3 B 0.2548(4) 0.11727(8) 0.0969(3) 0.0552(8) Uani 1 1 d . . . . .
C46 C 0.0817(3) 0.03452(8) -0.0568(2) 0.0619(8) Uani 1 1 d . . . . .
C45 C 0.0279(3) 0.06379(8) -0.0676(2) 0.0603(8) Uani 1 1 d . . . . .
H2C H 0.446(3) 0.1574(7) 0.010(2) 0.064(8) Uiso 1 1 d . . . . .
H2D H 0.403(3) 0.1186(8) -0.058(2) 0.071(9) Uiso 1 1 d . . . . .
H3C H 0.340(3) 0.1118(7) 0.149(2) 0.063(8) Uiso 1 1 d . . . . .
H2E H 0.305(4) 0.1367(9) 0.039(3) 0.103(12) Uiso 1 1 d . . . . .
H3D H 0.190(4) 0.1339(9) 0.126(3) 0.105(13) Uiso 1 1 d . . . . .

loop_
_atom_site_aniso_label
_atom_site_aniso_U_11
_atom_site_aniso_U_22
_atom_site_aniso_U_33
_atom_site_aniso_U_23
_atom_site_aniso_U_13
_atom_site_aniso_U_12
P1 0.0184(2) 0.0233(3) 0.0332(3) 0.0010(2) -0.0004(2) -0.00133(19)
P2 0.0287(3) 0.0260(3) 0.0324(3) 0.0012(2) 0.0057(2) -0.0008(2)
F1 0.0351(7) 0.0348(7) 0.0685(10) 0.0007(6) 0.0019(7) 0.0080(6)
F5 0.0283(7) 0.0372(8) 0.0837(11) -0.0084(7) 0.0023(7) 0.0050(6)
F2 0.0591(9) 0.0304(7) 0.0588(9) -0.0037(6) 0.0119(7) -0.0043(6)
N1 0.0249(9) 0.0255(9) 0.0395(10) 0.0032(7) 0.0038(7) 0.0015(7)
F3 0.0437(8) 0.0608(9) 0.0556(9) -0.0051(7) -0.0029(7) -0.0197(7)
N2 0.0280(9) 0.0236(9) 0.0384(10) 0.0046(7) 0.0031(8) -0.0020(7)
F4 0.0243(7) 0.0639(10) 0.0910(12) -0.0034(9) -0.0068(7) 0.0036(7)
C1 0.0174(9) 0.0258(10) 0.0313(11) 0.0027(8) -0.0032(8) -0.0005(8)
C2 0.0234(10) 0.0278(11) 0.0352(11) 0.0007(9) 0.0000(8) -0.0022(8)
C56 0.0244(11) 0.0302(11) 0.0448(13) 0.0055(9) 0.0085(9) -0.0034(9)
C13 0.0224(10) 0.0271(11) 0.0409(12) -0.0055(9) -0.0019(9) -0.0015(8)
C18 0.0286(11) 0.0290(11) 0.0419(13) -0.0007(9) 0.0022(9) 0.0036(9)
C19 0.0411(13) 0.0297(11) 0.0378(12) -0.0025(9) 0.0101(10) -0.0027(9)
C8 0.0231(11) 0.0339(12) 0.0519(14) -0.0018(10) 0.0049(10) 0.0019(9)
C6 0.0211(10) 0.0340(11) 0.0358(12) 0.0012(9) 0.0017(9) -0.0022(8)
C32 0.0312(11) 0.0325(12) 0.0338(12) -0.0022(9) 0.0020(9) -0.0007(9)
C7 0.0181(10) 0.0301(11) 0.0424(12) -0.0020(9) -0.0052(9) 0.0001(8)
C31 0.0302(11) 0.0311(11) 0.0313(11) 0.0015(9) 0.0007(9) 0.0022(9)
C25 0.0368(12) 0.0314(12) 0.0431(13) 0.0047(10) 0.0141(10) -0.0006(9)
C36 0.0391(13) 0.0283(11) 0.0388(13) 0.0017(9) 0.0042(10) 0.0003(9)
C59 0.0299(12) 0.0446(14) 0.0401(13) 0.0026(10) 0.0038(10) -0.0130(10)
C5 0.0205(11) 0.0484(14) 0.0522(15) -0.0034(11) 0.0029(10) -0.0054(10)
C57 0.0205(11) 0.0426(13) 0.0566(15) 0.0061(11) 0.0063(10) -0.0003(9)
C58 0.0412(13) 0.0265(11) 0.0439(13) 0.0009(10) 0.0145(10) -0.0060(9)
C12 0.0310(11) 0.0302(11) 0.0392(12) 0.0023(9) -0.0051(9) 0.0040(9)
C60 0.0246(11) 0.0314(12) 0.0499(14) 0.0106(10) 0.0067(10) 0.0006(9)
C55 0.0248(11) 0.0309(12) 0.0546(14) -0.0003(10) 0.0104(10) -0.0029(9)
C3 0.0310(12) 0.0374(12) 0.0432(13) -0.0069(10) -0.0065(10) -0.0040(9)
C14 0.0342(12) 0.0377(12) 0.0373(12) -0.0041(10) -0.0057(10) 0.0018(10)
C9 0.0236(12) 0.0440(14) 0.0805(19) -0.0108(13) -0.0009(12) 0.0095(10)
C27 0.0448(15) 0.0397(14) 0.0695(18) 0.0099(13) 0.0156(13) -0.0087(11)
C26 0.0403(13) 0.0397(13) 0.0495(15) 0.0091(11) 0.0048(11) -0.0080(10)
C33 0.0296(12) 0.0452(14) 0.0460(14) -0.0047(11) 0.0038(10) 0.0015(10)
C30 0.0543(15) 0.0369(13) 0.0341(12) 0.0030(10) 0.0109(11) -0.0046(11)
C11 0.0465(15) 0.0425(14) 0.0521(15) 0.0035(12) -0.0157(12) 0.0106(11)
C4 0.0250(11) 0.0470(14) 0.0597(16) -0.0054(12) -0.0016(11) -0.0146(10)
B1 0.0270(12) 0.0307(13) 0.0435(15) 0.0045(11) 0.0091(11) -0.0009(10)
C24 0.0482(15) 0.0386(13) 0.0520(15) -0.0081(11) 0.0157(12) 0.0036(11)
C35 0.0499(15) 0.0340(13) 0.0495(15) -0.0011(11) 0.0063(12) 0.0099(11)
C15 0.0528(16) 0.0504(15) 0.0419(14) -0.0138(12) -0.0043(12) 0.0011(12)
C17 0.0406(13) 0.0333(13) 0.0614(16) -0.0069(11) 0.0042(12) 0.0049(10)
C29 0.0732(19) 0.0420(14) 0.0432(14) 0.0050(11) 0.0261(13) -0.0040(13)
C28 0.0599(16) 0.0357(13) 0.0559(16) 0.0085(12) 0.0264(13) -0.0033(12)
C10 0.0406(14) 0.0416(14) 0.0727(19) 0.0016(13) -0.0118(13) 0.0166(11)
C16 0.0508(15) 0.0461(15) 0.0519(16) -0.0160(12) 0.0081(12) 0.0063(12)
C34 0.0393(14) 0.0455(14) 0.0578(16) -0.0062(12) 0.0104(12) 0.0096(11)
C20 0.0538(15) 0.0452(14) 0.0407(14) -0.0089(11) 0.0047(12) -0.0077(12)
C21 0.071(2) 0.0549(17) 0.0516(16) -0.0182(13) 0.0103(14) -0.0185(14)
C49 0.125(4) 0.053(2) 0.073(2) 0.0062(17) 0.000(2) 0.012(2)
C22 0.091(2) 0.0442(16) 0.0598(18) -0.0217(14) 0.0312(17) -0.0194(15)
C23 0.074(2) 0.0368(14) 0.0682(19) -0.0112(13) 0.0284(16) 0.0036(13)
C51 0.235(7) 0.094(4) 0.044(2) 0.003(2) 0.019(3) -0.016(4)
F17 0.135(2) 0.0868(17) 0.135(2) 0.0075(15) 0.0162(18) 0.0041(15)
C54 0.130(4) 0.096(3) 0.081(3) -0.003(2) 0.004(3) 0.010(3)
C53 0.182(6) 0.123(5) 0.082(3) 0.006(3) 0.013(4) 0.026(4)
F16 0.072(3) 0.089(3) 0.122(4) -0.020(3) -0.001(3) -0.002(2)
C52 0.294(11) 0.105(4) 0.062(3) 0.007(3) 0.052(5) 0.073(6)
C50 0.175(5) 0.072(3) 0.051(2) 0.0058(19) 0.015(3) 0.002(3)
F18 0.165(6) 0.167(6) 0.146(6) 0.059(5) 0.063(5) 0.064(5)
F10 0.0800(12) 0.0314(8) 0.0793(12) -0.0114(7) -0.0028(9) 0.0001(7)
F9 0.0839(13) 0.0644(11) 0.0871(13) -0.0265(10) -0.0405(11) -0.0086(9)
F7 0.203(3) 0.0364(10) 0.157(2) -0.0285(12) -0.124(2) 0.0349(13)
F6 0.154(2) 0.0497(10) 0.0741(12) -0.0185(9) -0.0678(13) 0.0115(11)
C37 0.0457(14) 0.0348(12) 0.0365(13) 0.0014(10) 0.0052(10) -0.0011(10)
F8 0.1115(16) 0.0626(11) 0.1169(17) -0.0088(11) -0.0829(14) 0.0167(11)
C42 0.0396(13) 0.0289(12) 0.0506(14) -0.0043(10) 0.0086(11) -0.0033(10)
C41 0.0434(14) 0.0452(15) 0.0552(16) -0.0135(12) -0.0122(12) -0.0074(11)
C40 0.0642(18) 0.0454(16) 0.072(2) -0.0016(14) -0.0362(16) 0.0040(13)
C38 0.076(2) 0.0406(14) 0.0494(16) -0.0091(12) -0.0240(14) 0.0023(13)
C39 0.091(2) 0.0335(14) 0.082(2) -0.0136(14) -0.0412(19) 0.0130(14)
B2 0.069(2) 0.0427(17) 0.0450(17) 0.0129(14) -0.0018(16) 0.0004(15)
F11 0.0578(10) 0.0767(11) 0.0580(10) 0.0143(8) 0.0033(8) 0.0047(8)
F15 0.0621(11) 0.0721(12) 0.0900(13) 0.0195(10) -0.0038(9) 0.0055(9)
F12 0.1107(16) 0.0539(10) 0.0768(12) 0.0008(9) 0.0349(11) 0.0082(10)
F14 0.0739(13) 0.1306(19) 0.0764(13) 0.0184(13) -0.0292(11) -0.0302(12)
C43 0.0440(14) 0.0561(16) 0.0352(13) 0.0061(11) 0.0084(11) -0.0089(12)
C48 0.0479(15) 0.0594(17) 0.0353(13) 0.0078(12) 0.0113(11) -0.0014(12)
F13 0.1284(18) 0.0887(14) 0.0613(12) -0.0187(10) 0.0107(11) -0.0509(13)
C44 0.0499(16) 0.0532(16) 0.0501(16) 0.0117(13) 0.0061(12) -0.0026(13)
C47 0.0685(19) 0.0530(17) 0.0427(15) 0.0014(12) 0.0215(14) -0.0039(14)
B3 0.060(2) 0.0519(19) 0.0542(19) 0.0085(15) 0.0023(16) -0.0131(16)
C46 0.083(2) 0.0606(19) 0.0425(16) -0.0048(14) 0.0134(15) -0.0268(17)
C45 0.0512(17) 0.087(2) 0.0416(15) 0.0079(15) -0.0055(13) -0.0221(16)

loop_
_atom_type_symbol
_atom_type_description
_atom_type_scat_dispersion_real
_atom_type_scat_dispersion_imag
_atom_type_scat_source
C C 0.0033 0.0016 'International Tables Vol C Tables 4.2.6.8 and 6.1.1.4'
H H 0.0000 0.0000 'International Tables Vol C Tables 4.2.6.8 and 6.1.1.4'
B B 0.0013 0.0007 'International Tables Vol C Tables 4.2.6.8 and 6.1.1.4'
F F 0.0171 0.0103 'International Tables Vol C Tables 4.2.6.8 and 6.1.1.4'
N N 0.0061 0.0033 'International Tables Vol C Tables 4.2.6.8 and 6.1.1.4'
P P 0.1023 0.0942 'International Tables Vol C Tables 4.2.6.8 and 6.1.1.4'

loop_
_geom_angle_atom_site_label_1
_geom_angle_atom_site_label_2
_geom_angle_atom_site_label_3
_geom_angle
_geom_angle_site_symmetry_1
_geom_angle_site_symmetry_3
_geom_angle_publ_flag
N1 P1 C1 103.89(9) . . ?
N1 P1 C13 115.08(9) . . ?
N1 P1 C7 102.74(9) . . ?
C1 P1 C13 111.79(9) . . ?
C1 P1 C7 113.35(9) . . ?
C13 P1 C7 109.66(10) . . ?
N2 P2 C19 112.67(10) . . ?
N2 P2 C31 107.93(9) . . ?
N2 P2 C25 108.50(10) . . ?
C19 P2 C25 110.93(11) . . ?
C31 P2 C19 106.91(10) . . ?
C31 P2 C25 109.82(10) . . ?
N2 N1 P1 118.68(13) . . ?
N2 N1 B1 61.03(13) . . ?
B1 N1 P1 129.41(16) . . ?
N1 N2 P2 116.25(13) . . ?
N1 N2 B1 59.85(12) . . ?
B1 N2 P2 120.16(15) . . ?
P1 C1 H1 105.6 . . ?
C2 C1 P1 111.54(13) . . ?
C2 C1 H1 105.6 . . ?
C6 C1 P1 117.52(14) . . ?
C6 C1 H1 105.6 . . ?
C6 C1 C2 110.12(16) . . ?
C1 C2 H2A 109.5 . . ?
C1 C2 H2B 109.5 . . ?
H2A C2 H2B 108.1 . . ?
C3 C2 C1 110.60(17) . . ?
C3 C2 H2A 109.5 . . ?
C3 C2 H2B 109.5 . . ?
C60 C56 B1 127.5(2) . . ?
C55 C56 C60 113.9(2) . . ?
C55 C56 B1 118.2(2) . . ?
P1 C13 H13 105.9 . . ?
C18 C13 P1 111.57(14) . . ?
C18 C13 H13 105.9 . . ?
C14 C13 P1 115.36(15) . . ?
C14 C13 H13 105.9 . . ?
C14 C13 C18 111.55(18) . . ?
C13 C18 H18A 109.3 . . ?
C13 C18 H18B 109.3 . . ?
H18A C18 H18B 108.0 . . ?
C17 C18 C13 111.44(19) . . ?
C17 C18 H18A 109.3 . . ?
C17 C18 H18B 109.3 . . ?
P2 C19 H19 105.9 . . ?
C24 C19 P2 113.15(16) . . ?
C24 C19 H19 105.9 . . ?
C20 C19 P2 114.72(16) . . ?
C20 C19 H19 105.9 . . ?
C20 C19 C24 110.5(2) . . ?
H8A C8 H8B 108.2 . . ?
C7 C8 H8A 109.7 . . ?
C7 C8 H8B 109.7 . . ?
C9 C8 H8A 109.7 . . ?
C9 C8 H8B 109.7 . . ?
C9 C8 C7 109.7(2) . . ?
C1 C6 H6A 109.7 . . ?
C1 C6 H6B 109.7 . . ?
H6A C6 H6B 108.2 . . ?
C5 C6 C1 109.78(18) . . ?
C5 C6 H6A 109.7 . . ?
C5 C6 H6B 109.7 . . ?
H32A C32 H32B 108.1 . . ?
C31 C32 H32A 109.6 . . ?
C31 C32 H32B 109.6 . . ?
C33 C32 H32A 109.6 . . ?
C33 C32 H32B 109.6 . . ?
C33 C32 C31 110.33(18) . . ?
P1 C7 H7 106.4 . . ?
C8 C7 P1 114.01(15) . . ?
C8 C7 H7 106.4 . . ?
C12 C7 P1 113.72(14) . . ?
C12 C7 C8 109.36(17) . . ?
C12 C7 H7 106.4 . . ?
P2 C31 H31 106.2 . . ?
C32 C31 P2 114.03(15) . . ?
C32 C31 H31 106.2 . . ?
C32 C31 C36 109.87(17) . . ?
C36 C31 P2 113.58(15) . . ?
C36 C31 H31 106.2 . . ?
P2 C25 H25 105.9 . . ?
C26 C25 P2 114.70(16) . . ?
C26 C25 H25 105.9 . . ?
C26 C25 C30 110.90(19) . . ?
C30 C25 P2 112.71(16) . . ?
C30 C25 H25 105.9 . . ?
C31 C36 H36A 109.7 . . ?
C31 C36 H36B 109.7 . . ?
H36A C36 H36B 108.2 . . ?
C35 C36 C31 109.84(19) . . ?
C35 C36 H36A 109.7 . . ?
C35 C36 H36B 109.7 . . ?
F3 C59 C57 121.0(2) . . ?
F3 C59 C58 119.9(2) . . ?
C57 C59 C58 119.1(2) . . ?
C6 C5 H5A 109.2 . . ?
C6 C5 H5B 109.2 . . ?
H5A C5 H5B 107.9 . . ?
C4 C5 C6 112.15(18) . . ?
C4 C5 H5A 109.2 . . ?
C4 C5 H5B 109.2 . . ?
F4 C57 C59 119.9(2) . . ?
F4 C57 C55 120.7(2) . . ?
C59 C57 C55 119.4(2) . . ?
F2 C58 C59 119.6(2) . . ?
F2 C58 C60 120.8(2) . . ?
C60 C58 C59 119.6(2) . . ?
C7 C12 H12A 109.5 . . ?
C7 C12 H12B 109.5 . . ?
H12A C12 H12B 108.1 . . ?
C11 C12 C7 110.55(19) . . ?
C11 C12 H12A 109.5 . . ?
C11 C12 H12B 109.5 . . ?
F1 C60 C56 120.0(2) . . ?
F1 C60 C58 116.3(2) . . ?
C58 C60 C56 123.6(2) . . ?
F5 C55 C56 119.0(2) . . ?
F5 C55 C57 116.63(19) . . ?
C57 C55 C56 124.4(2) . . ?
C2 C3 H3A 109.5 . . ?
C2 C3 H3B 109.5 . . ?
H3A C3 H3B 108.1 . . ?
C4 C3 C2 110.68(19) . . ?
C4 C3 H3A 109.5 . . ?
C4 C3 H3B 109.5 . . ?
C13 C14 H14A 109.4 . . ?
C13 C14 H14B 109.4 . . ?
H14A C14 H14B 108.0 . . ?
C15 C14 C13 111.38(19) . . ?
C15 C14 H14A 109.4 . . ?
C15 C14 H14B 109.4 . . ?
C8 C9 H9A 109.2 . . ?
C8 C9 H9B 109.2 . . ?
H9A C9 H9B 107.9 . . ?
C10 C9 C8 111.87(19) . . ?
C10 C9 H9A 109.2 . . ?
C10 C9 H9B 109.2 . . ?
H27A C27 H27B 108.0 . . ?
C26 C27 H27A 109.5 . . ?
C26 C27 H27B 109.5 . . ?
C28 C27 H27A 109.5 . . ?
C28 C27 H27B 109.5 . . ?
C28 C27 C26 110.9(2) . . ?
C25 C26 H26A 109.6 . . ?
C25 C26 H26B 109.6 . . ?
C27 C26 C25 110.3(2) . . ?
C27 C26 H26A 109.6 . . ?
C27 C26 H26B 109.6 . . ?
H26A C26 H26B 108.1 . . ?
C32 C33 H33A 109.5 . . ?
C32 C33 H33B 109.5 . . ?
H33A C33 H33B 108.0 . . ?
C34 C33 C32 110.93(19) . . ?
C34 C33 H33A 109.5 . . ?
C34 C33 H33B 109.5 . . ?
C25 C30 H30A 109.5 . . ?
C25 C30 H30B 109.5 . . ?
H30A C30 H30B 108.1 . . ?
C29 C30 C25 110.8(2) . . ?
C29 C30 H30A 109.5 . . ?
C29 C30 H30B 109.5 . . ?
C12 C11 H11A 109.3 . . ?
C12 C11 H11B 109.3 . . ?
H11A C11 H11B 108.0 . . ?
C10 C11 C12 111.5(2) . . ?
C10 C11 H11A 109.3 . . ?
C10 C11 H11B 109.3 . . ?
C5 C4 C3 111.22(19) . . ?
C5 C4 H4A 109.4 . . ?
C5 C4 H4B 109.4 . . ?
C3 C4 H4A 109.4 . . ?
C3 C4 H4B 109.4 . . ?
H4A C4 H4B 108.0 . . ?
N1 B1 N2 59.12(12) . . ?
N1 B1 C56 124.8(2) . . ?
N1 B1 H1A 114.1 . . ?
N2 B1 C56 119.48(19) . . ?
N2 B1 H1A 114.1 . . ?
C56 B1 H1A 114.1 . . ?
C19 C24 H24A 109.6 . . ?
C19 C24 H24B 109.6 . . ?
H24A C24 H24B 108.2 . . ?
C23 C24 C19 110.1(2) . . ?
C23 C24 H24A 109.6 . . ?
C23 C24 H24B 109.6 . . ?
C36 C35 H35A 109.2 . . ?
C36 C35 H35B 109.2 . . ?
H35A C35 H35B 107.9 . . ?
C34 C35 C36 111.9(2) . . ?
C34 C35 H35A 109.2 . . ?
C34 C35 H35B 109.2 . . ?
C14 C15 H15A 109.3 . . ?
C14 C15 H15B 109.3 . . ?
H15A C15 H15B 108.0 . . ?
C16 C15 C14 111.5(2) . . ?
C16 C15 H15A 109.3 . . ?
C16 C15 H15B 109.3 . . ?
C18 C17 H17A 109.3 . . ?
C18 C17 H17B 109.3 . . ?
H17A C17 H17B 108.0 . . ?
C16 C17 C18 111.6(2) . . ?
C16 C17 H17A 109.3 . . ?
C16 C17 H17B 109.3 . . ?
C30 C29 H29A 109.4 . . ?
C30 C29 H29B 109.4 . . ?
H29A C29 H29B 108.0 . . ?
C28 C29 C30 111.2(2) . . ?
C28 C29 H29A 109.4 . . ?
C28 C29 H29B 109.4 . . ?
C27 C28 H28A 109.4 . . ?
C27 C28 H28B 109.4 . . ?
C29 C28 C27 111.0(2) . . ?
C29 C28 H28A 109.4 . . ?
C29 C28 H28B 109.4 . . ?
H28A C28 H28B 108.0 . . ?
C9 C10 H10A 109.6 . . ?
C9 C10 H10B 109.6 . . ?
C11 C10 C9 110.5(2) . . ?
C11 C10 H10A 109.6 . . ?
C11 C10 H10B 109.6 . . ?
H10A C10 H10B 108.1 . . ?
C15 C16 H16A 109.5 . . ?
C15 C16 H16B 109.5 . . ?
C17 C16 C15 110.5(2) . . ?
C17 C16 H16A 109.5 . . ?
C17 C16 H16B 109.5 . . ?
H16A C16 H16B 108.1 . . ?
C33 C34 H34A 109.4 . . ?
C33 C34 H34B 109.4 . . ?
C35 C34 C33 111.1(2) . . ?
C35 C34 H34A 109.4 . . ?
C35 C34 H34B 109.4 . . ?
H34A C34 H34B 108.0 . . ?
C19 C20 H20A 109.7 . . ?
C19 C20 H20B 109.7 . . ?
H20A C20 H20B 108.2 . . ?
C21 C20 C19 109.8(2) . . ?
C21 C20 H20A 109.7 . . ?
C21 C20 H20B 109.7 . . ?
C20 C21 H21A 109.5 . . ?
C20 C21 H21B 109.5 . . ?
H21A C21 H21B 108.1 . . ?
C22 C21 C20 110.7(2) . . ?
C22 C21 H21A 109.5 . . ?
C22 C21 H21B 109.5 . . ?
C54 C49 F17 118.6(5) . . ?
C50 C49 F17 120.6(5) . . ?
C50 C49 C54 120.8(5) . . ?
C21 C22 H22A 109.4 . . ?
C21 C22 H22B 109.4 . . ?
H22A C22 H22B 108.0 . . ?
C23 C22 C21 111.0(2) . . ?
C23 C22 H22A 109.4 . . ?
C23 C22 H22B 109.4 . . ?
C24 C23 H23A 109.1 . . ?
C24 C23 H23B 109.1 . . ?
C22 C23 C24 112.3(2) . . ?
C22 C23 H23A 109.1 . . ?
C22 C23 H23B 109.1 . . ?
H23A C23 H23B 107.9 . . ?
C52 C51 H51 122.1 . . ?
C50 C51 H51 122.1 . . ?
C50 C51 C52 115.8(6) . . ?
C49 C54 C53 122.2(6) . . ?
F16 C54 C49 124.9(5) . . ?
F16 C54 C53 112.8(6) . . ?
C54 C53 H53 122.3 . . ?
C52 C53 C54 115.4(7) . . ?
C52 C53 H53 122.3 . . ?
C51 C52 H52 118.4 . . ?
C53 C52 C51 123.3(6) . . ?
C53 C52 H52 118.4 . . ?
C49 C50 C51 122.4(6) . . ?
F18 C50 C49 114.0(6) . . ?
F18 C50 C51 123.5(8) . . ?
C42 C37 C38 113.6(2) . . ?
C42 C37 B2 124.0(2) . . ?
C38 C37 B2 122.4(2) . . ?
F10 C42 C37 119.6(2) . . ?
F10 C42 C41 116.3(2) . . ?
C41 C42 C37 124.1(2) . . ?
F9 C41 C42 121.8(2) . . ?
F9 C41 C40 118.5(2) . . ?
C40 C41 C42 119.7(2) . . ?
F8 C40 C41 121.1(2) . . ?
F8 C40 C39 120.2(3) . . ?
C39 C40 C41 118.8(2) . . ?
F6 C38 C37 119.8(2) . . ?
F6 C38 C39 116.1(2) . . ?
C39 C38 C37 124.1(2) . . ?
F7 C39 C40 119.0(3) . . ?
F7 C39 C38 121.2(2) . . ?
C40 C39 C38 119.8(3) . . ?
C37 B2 H2C 113.4(15) . . ?
C37 B2 H2D 111.8(16) . . ?
C37 B2 H2E 102.2(17) . . ?
H2C B2 H2D 123(2) . . ?
H2C B2 H2E 98(2) . . ?
H2D B2 H2E 105(2) . . ?
C48 C43 C44 113.2(2) . . ?
C48 C43 B3 123.0(3) . . ?
C44 C43 B3 123.9(3) . . ?
F11 C48 C43 119.6(2) . . ?
F11 C48 C47 115.6(3) . . ?
C47 C48 C43 124.8(3) . . ?
F15 C44 C43 119.2(3) . . ?
F15 C44 C45 117.0(3) . . ?
C45 C44 C43 123.9(3) . . ?
F12 C47 C48 121.0(3) . . ?
F12 C47 C46 119.5(3) . . ?
C46 C47 C48 119.5(3) . . ?
C43 B3 H3C 115.9(15) . . ?
C43 B3 H2E 113.1(18) . . ?
C43 B3 H3D 116(2) . . ?
H3C B3 H2E 100(2) . . ?
H3C B3 H3D 114(3) . . ?
H2E B3 H3D 95(3) . . ?
F13 C46 C47 120.8(3) . . ?
F13 C46 C45 120.3(3) . . ?
C47 C46 C45 118.9(3) . . ?
F14 C45 C44 120.3(3) . . ?
F14 C45 C46 120.0(3) . . ?
C46 C45 C44 119.7(3) . . ?

loop_
_geom_bond_atom_site_label_1
_geom_bond_atom_site_label_2
_geom_bond_distance
_geom_bond_site_symmetry_2
_geom_bond_publ_flag
P1 N1 1.6662(18) . ?
P1 C1 1.8261(19) . ?
P1 C13 1.828(2) . ?
P1 C7 1.830(2) . ?
P2 N2 1.6781(19) . ?
P2 C19 1.826(2) . ?
P2 C31 1.818(2) . ?
P2 C25 1.834(2) . ?
F1 C60 1.359(2) . ?
F5 C55 1.352(3) . ?
F2 C58 1.343(3) . ?
N1 N2 1.528(2) . ?
N1 B1 1.539(3) . ?
F3 C59 1.345(3) . ?
N2 B1 1.557(3) . ?
F4 C57 1.347(3) . ?
C1 H1 1.0000 . ?
C1 C2 1.540(3) . ?
C1 C6 1.534(3) . ?
C2 H2A 0.9900 . ?
C2 H2B 0.9900 . ?
C2 C3 1.527(3) . ?
C56 C60 1.389(3) . ?
C56 C55 1.382(3) . ?
C56 B1 1.612(3) . ?
C13 H13 1.0000 . ?
C13 C18 1.545(3) . ?
C13 C14 1.536(3) . ?
C18 H18A 0.9900 . ?
C18 H18B 0.9900 . ?
C18 C17 1.526(3) . ?
C19 H19 1.0000 . ?
C19 C24 1.539(3) . ?
C19 C20 1.539(3) . ?
C8 H8A 0.9900 . ?
C8 H8B 0.9900 . ?
C8 C7 1.543(3) . ?
C8 C9 1.531(3) . ?
C6 H6A 0.9900 . ?
C6 H6B 0.9900 . ?
C6 C5 1.534(3) . ?
C32 H32A 0.9900 . ?
C32 H32B 0.9900 . ?
C32 C31 1.534(3) . ?
C32 C33 1.532(3) . ?
C7 H7 1.0000 . ?
C7 C12 1.543(3) . ?
C31 H31 1.0000 . ?
C31 C36 1.542(3) . ?
C25 H25 1.0000 . ?
C25 C26 1.536(3) . ?
C25 C30 1.538(3) . ?
C36 H36A 0.9900 . ?
C36 H36B 0.9900 . ?
C36 C35 1.528(3) . ?
C59 C57 1.366(3) . ?
C59 C58 1.379(3) . ?
C5 H5A 0.9900 . ?
C5 H5B 0.9900 . ?
C5 C4 1.518(3) . ?
C57 C55 1.377(3) . ?
C58 C60 1.378(3) . ?
C12 H12A 0.9900 . ?
C12 H12B 0.9900 . ?
C12 C11 1.530(3) . ?
C3 H3A 0.9900 . ?
C3 H3B 0.9900 . ?
C3 C4 1.523(3) . ?
C14 H14A 0.9900 . ?
C14 H14B 0.9900 . ?
C14 C15 1.533(3) . ?
C9 H9A 0.9900 . ?
C9 H9B 0.9900 . ?
C9 C10 1.519(4) . ?
C27 H27A 0.9900 . ?
C27 H27B 0.9900 . ?
C27 C26 1.534(3) . ?
C27 C28 1.522(4) . ?
C26 H26A 0.9900 . ?
C26 H26B 0.9900 . ?
C33 H33A 0.9900 . ?
C33 H33B 0.9900 . ?
C33 C34 1.525(3) . ?
C30 H30A 0.9900 . ?
C30 H30B 0.9900 . ?
C30 C29 1.527(3) . ?
C11 H11A 0.9900 . ?
C11 H11B 0.9900 . ?
C11 C10 1.518(4) . ?
C4 H4A 0.9900 . ?
C4 H4B 0.9900 . ?
B1 H1A 1.0000 . ?
C24 H24A 0.9900 . ?
C24 H24B 0.9900 . ?
C24 C23 1.535(4) . ?
C35 H35A 0.9900 . ?
C35 H35B 0.9900 . ?
C35 C34 1.522(4) . ?
C15 H15A 0.9900 . ?
C15 H15B 0.9900 . ?
C15 C16 1.525(4) . ?
C17 H17A 0.9900 . ?
C17 H17B 0.9900 . ?
C17 C16 1.515(4) . ?
C29 H29A 0.9900 . ?
C29 H29B 0.9900 . ?
C29 C28 1.519(4) . ?
C28 H28A 0.9900 . ?
C28 H28B 0.9900 . ?
C10 H10A 0.9900 . ?
C10 H10B 0.9900 . ?
C16 H16A 0.9900 . ?
C16 H16B 0.9900 . ?
C34 H34A 0.9900 . ?
C34 H34B 0.9900 . ?
C20 H20A 0.9900 . ?
C20 H20B 0.9900 . ?
C20 C21 1.535(4) . ?
C21 H21A 0.9900 . ?
C21 H21B 0.9900 . ?
C21 C22 1.531(4) . ?
C49 F17 1.351(4) . ?
C49 C54 1.341(6) . ?
C49 C50 1.305(7) . ?
C22 H22A 0.9900 . ?
C22 H22B 0.9900 . ?
C22 C23 1.507(5) . ?
C23 H23A 0.9900 . ?
C23 H23B 0.9900 . ?
C51 H51 0.9500 . ?
C51 C52 1.405(9) . ?
C51 C50 1.387(7) . ?
C54 C53 1.404(7) . ?
C54 F16 1.210(6) . ?
C53 H53 0.9500 . ?
C53 C52 1.359(9) . ?
C52 H52 0.9500 . ?
C50 F18 1.132(7) . ?
F10 C42 1.352(3) . ?
F9 C41 1.346(3) . ?
F7 C39 1.342(3) . ?
F6 C38 1.351(3) . ?
C37 C42 1.379(3) . ?
C37 C38 1.382(4) . ?
C37 B2 1.605(4) . ?
F8 C40 1.342(3) . ?
C42 C41 1.374(4) . ?
C41 C40 1.367(4) . ?
C40 C39 1.366(4) . ?
C38 C39 1.372(4) . ?
B2 H2C 1.11(3) . ?
B2 H2D 1.08(3) . ?
B2 H2E 1.26(4) . ?
F11 C48 1.352(3) . ?
F15 C44 1.356(3) . ?
F12 C47 1.347(3) . ?
F14 C45 1.356(3) . ?
C43 C48 1.382(4) . ?
C43 C44 1.389(4) . ?
C43 B3 1.602(4) . ?
C48 C47 1.373(4) . ?
F13 C46 1.343(3) . ?
C44 C45 1.381(4) . ?
C47 C46 1.364(4) . ?
B3 H3C 1.15(3) . ?
B3 H2E 1.26(4) . ?
B3 H3D 1.07(4) . ?
C46 C45 1.371(5) . ?

loop_
_geom_torsion_atom_site_label_1
_geom_torsion_atom_site_label_2
_geom_torsion_atom_site_label_3
_geom_torsion_atom_site_label_4
_geom_torsion
_geom_torsion_site_symmetry_1
_geom_torsion_site_symmetry_2
_geom_torsion_site_symmetry_3
_geom_torsion_site_symmetry_4
_geom_torsion_publ_flag
P1 N1 N2 P2 127.19(13) . . . . ?
P1 N1 N2 B1 -121.63(18) . . . . ?
P1 N1 B1 N2 104.78(18) . . . . ?
P1 N1 B1 C56 -1.7(3) . . . . ?
P1 C1 C2 C3 169.15(15) . . . . ?
P1 C1 C6 C5 -173.77(15) . . . . ?
P1 C13 C18 C17 176.62(16) . . . . ?
P1 C13 C14 C15 -178.85(16) . . . . ?
P1 C7 C12 C11 173.41(16) . . . . ?
P2 N2 B1 N1 104.72(16) . . . . ?
P2 N2 B1 C56 -140.13(17) . . . . ?
P2 C19 C24 C23 -173.35(19) . . . . ?
P2 C19 C20 C21 172.28(18) . . . . ?
P2 C31 C36 C35 -172.95(16) . . . . ?
P2 C25 C26 C27 -174.87(17) . . . . ?
P2 C25 C30 C29 174.05(16) . . . . ?
F2 C58 C60 F1 -1.1(3) . . . . ?
F2 C58 C60 C56 -179.7(2) . . . . ?
N1 P1 C1 C2 -61.40(16) . . . . ?
N1 P1 C1 C6 170.09(15) . . . . ?
N1 P1 C13 C18 -69.10(17) . . . . ?
N1 P1 C13 C14 162.27(14) . . . . ?
N1 P1 C7 C8 30.98(17) . . . . ?
N1 P1 C7 C12 157.30(15) . . . . ?
N1 N2 B1 C56 115.1(2) . . . . ?
F3 C59 C57 F4 -0.3(3) . . . . ?
F3 C59 C57 C55 178.9(2) . . . . ?
F3 C59 C58 F2 0.5(3) . . . . ?
F3 C59 C58 C60 -179.2(2) . . . . ?
N2 P2 C19 C24 69.97(19) . . . . ?
N2 P2 C19 C20 -162.02(16) . . . . ?
N2 P2 C31 C32 69.74(17) . . . . ?
N2 P2 C31 C36 -57.18(17) . . . . ?
N2 P2 C25 C26 30.4(2) . . . . ?
N2 P2 C25 C30 158.56(16) . . . . ?
N2 N1 B1 C56 -106.4(2) . . . . ?
F4 C57 C55 F5 0.6(3) . . . . ?
F4 C57 C55 C56 179.9(2) . . . . ?
C1 P1 N1 N2 -91.79(15) . . . . ?
C1 P1 N1 B1 -166.43(18) . . . . ?
C1 P1 C13 C18 49.11(18) . . . . ?
C1 P1 C13 C14 -79.53(17) . . . . ?
C1 P1 C7 C8 -80.47(17) . . . . ?
C1 P1 C7 C12 45.84(18) . . . . ?
C1 C2 C3 C4 57.4(2) . . . . ?
C1 C6 C5 C4 -56.1(3) . . . . ?
C2 C1 C6 C5 57.0(2) . . . . ?
C2 C3 C4 C5 -55.6(3) . . . . ?
C13 P1 N1 N2 30.75(17) . . . . ?
C13 P1 N1 B1 -43.9(2) . . . . ?
C13 P1 C1 C2 173.91(14) . . . . ?
C13 P1 C1 C6 45.40(18) . . . . ?
C13 P1 C7 C8 153.82(15) . . . . ?
C13 P1 C7 C12 -79.87(17) . . . . ?
C13 C18 C17 C16 55.4(3) . . . . ?
C13 C14 C15 C16 -55.0(3) . . . . ?
C18 C13 C14 C15 52.5(2) . . . . ?
C18 C17 C16 C15 -57.5(3) . . . . ?
C19 P2 N2 N1 -5.02(17) . . . . ?
C19 P2 N2 B1 -73.85(17) . . . . ?
C19 P2 C31 C32 -51.72(18) . . . . ?
C19 P2 C31 C36 -178.64(15) . . . . ?
C19 P2 C25 C26 154.67(17) . . . . ?
C19 P2 C25 C30 -77.16(19) . . . . ?
C19 C24 C23 C22 -55.4(3) . . . . ?
C19 C20 C21 C22 58.1(3) . . . . ?
C8 C7 C12 C11 -57.9(2) . . . . ?
C8 C9 C10 C11 56.5(3) . . . . ?
C6 C1 C2 C3 -58.5(2) . . . . ?
C6 C5 C4 C3 55.5(3) . . . . ?
C32 C31 C36 C35 58.0(2) . . . . ?
C32 C33 C34 C35 -55.3(3) . . . . ?
C7 P1 N1 N2 149.87(14) . . . . ?
C7 P1 N1 B1 75.24(19) . . . . ?
C7 P1 C1 C2 49.35(17) . . . . ?
C7 P1 C1 C6 -79.16(17) . . . . ?
C7 P1 C13 C18 175.70(14) . . . . ?
C7 P1 C13 C14 47.07(18) . . . . ?
C7 C8 C9 C10 -58.0(3) . . . . ?
C7 C12 C11 C10 57.2(3) . . . . ?
C31 P2 N2 N1 -122.83(14) . . . . ?
C31 P2 N2 B1 168.34(15) . . . . ?
C31 P2 C19 C24 -171.62(17) . . . . ?
C31 P2 C19 C20 -43.6(2) . . . . ?
C31 P2 C25 C26 -87.37(19) . . . . ?
C31 P2 C25 C30 40.81(19) . . . . ?
C31 C32 C33 C34 57.4(3) . . . . ?
C31 C36 C35 C34 -56.6(3) . . . . ?
C25 P2 N2 N1 118.22(14) . . . . ?
C25 P2 N2 B1 49.39(18) . . . . ?
C25 P2 C19 C24 -51.9(2) . . . . ?
C25 P2 C19 C20 76.11(19) . . . . ?
C25 P2 C31 C32 -172.15(16) . . . . ?
C25 P2 C31 C36 60.93(18) . . . . ?
C25 C30 C29 C28 56.0(3) . . . . ?
C36 C35 C34 C33 55.4(3) . . . . ?
C59 C57 C55 F5 -178.6(2) . . . . ?
C59 C57 C55 C56 0.7(4) . . . . ?
C59 C58 C60 F1 178.56(19) . . . . ?
C59 C58 C60 C56 -0.1(3) . . . . ?
C57 C59 C58 F2 -178.8(2) . . . . ?
C57 C59 C58 C60 1.6(3) . . . . ?
C58 C59 C57 F4 178.9(2) . . . . ?
C58 C59 C57 C55 -1.8(3) . . . . ?
C12 C11 C10 C9 -55.7(3) . . . . ?
C60 C56 C55 F5 179.98(19) . . . . ?
C60 C56 C55 C57 0.8(3) . . . . ?
C60 C56 B1 N1 92.8(3) . . . . ?
C60 C56 B1 N2 21.8(3) . . . . ?
C55 C56 C60 F1 -179.64(19) . . . . ?
C55 C56 C60 C58 -1.1(3) . . . . ?
C55 C56 B1 N1 -95.4(3) . . . . ?
C55 C56 B1 N2 -166.38(19) . . . . ?
C14 C13 C18 C17 -52.7(2) . . . . ?
C14 C15 C16 C17 57.2(3) . . . . ?
C9 C8 C7 P1 -173.55(16) . . . . ?
C9 C8 C7 C12 57.9(2) . . . . ?
C26 C25 C30 C29 -55.8(3) . . . . ?
C26 C27 C28 C29 57.1(3) . . . . ?
C33 C32 C31 P2 172.40(15) . . . . ?
C33 C32 C31 C36 -58.8(2) . . . . ?
C30 C25 C26 C27 56.0(3) . . . . ?
C30 C29 C28 C27 -56.8(3) . . . . ?
B1 N1 N2 P2 -111.19(17) . . . . ?
B1 C56 C60 F1 -7.5(3) . . . . ?
B1 C56 C60 C58 171.0(2) . . . . ?
B1 C56 C55 F5 7.1(3) . . . . ?
B1 C56 C55 C57 -172.1(2) . . . . ?
C24 C19 C20 C21 -58.4(3) . . . . ?
C28 C27 C26 C25 -56.7(3) . . . . ?
C20 C19 C24 C23 56.5(3) . . . . ?
C20 C21 C22 C23 -56.7(3) . . . . ?
C21 C22 C23 C24 55.5(3) . . . . ?
C49 C54 C53 C52 -1.9(8) . . . . ?
F17 C49 C54 C53 178.8(4) . . . . ?
F17 C49 C54 F16 -4.3(7) . . . . ?
F17 C49 C50 C51 -178.0(4) . . . . ?
F17 C49 C50 F18 3.7(7) . . . . ?
C54 C49 C50 C51 0.6(6) . . . . ?
C54 C49 C50 F18 -177.7(5) . . . . ?
C54 C53 C52 C51 3.2(8) . . . . ?
F16 C54 C53 C52 -179.3(5) . . . . ?
C52 C51 C50 C49 0.6(6) . . . . ?
C52 C51 C50 F18 178.7(6) . . . . ?
C50 C49 C54 C53 0.1(7) . . . . ?
C50 C49 C54 F16 177.1(5) . . . . ?
C50 C51 C52 C53 -2.6(7) . . . . ?
F10 C42 C41 F9 0.1(4) . . . . ?
F10 C42 C41 C40 -179.9(3) . . . . ?
F9 C41 C40 F8 0.1(5) . . . . ?
F9 C41 C40 C39 180.0(3) . . . . ?
F6 C38 C39 F7 0.7(6) . . . . ?
F6 C38 C39 C40 179.5(3) . . . . ?
C37 C42 C41 F9 179.6(2) . . . . ?
C37 C42 C41 C40 -0.4(4) . . . . ?
C37 C38 C39 F7 -179.2(3) . . . . ?
C37 C38 C39 C40 -0.4(6) . . . . ?
F8 C40 C39 F7 -1.0(6) . . . . ?
F8 C40 C39 C38 -179.7(3) . . . . ?
C42 C37 C38 F6 -179.8(3) . . . . ?
C42 C37 C38 C39 0.0(5) . . . . ?
C42 C41 C40 F8 -179.9(3) . . . . ?
C42 C41 C40 C39 0.0(5) . . . . ?
C41 C40 C39 F7 179.2(3) . . . . ?
C41 C40 C39 C38 0.4(6) . . . . ?
C38 C37 C42 F10 179.9(2) . . . . ?
C38 C37 C42 C41 0.3(4) . . . . ?
B2 C37 C42 F10 1.4(4) . . . . ?
B2 C37 C42 C41 -178.2(3) . . . . ?
B2 C37 C38 F6 -1.3(4) . . . . ?
B2 C37 C38 C39 178.6(3) . . . . ?
F11 C48 C47 F12 1.4(3) . . . . ?
F11 C48 C47 C46 -178.4(2) . . . . ?
F15 C44 C45 F14 -0.1(4) . . . . ?
F15 C44 C45 C46 179.4(3) . . . . ?
F12 C47 C46 F13 -1.7(4) . . . . ?
F12 C47 C46 C45 177.8(2) . . . . ?
C43 C48 C47 F12 -177.7(2) . . . . ?
C43 C48 C47 C46 2.6(4) . . . . ?
C43 C44 C45 F14 -179.0(2) . . . . ?
C43 C44 C45 C46 0.5(4) . . . . ?
C48 C43 C44 F15 -179.4(2) . . . . ?
C48 C43 C44 C45 -0.4(4) . . . . ?
C48 C47 C46 F13 178.0(2) . . . . ?
C48 C47 C46 C45 -2.5(4) . . . . ?
F13 C46 C45 F14 0.1(4) . . . . ?
F13 C46 C45 C44 -179.4(3) . . . . ?
C44 C43 C48 F11 179.9(2) . . . . ?
C44 C43 C48 C47 -1.1(4) . . . . ?
C47 C46 C45 F14 -179.5(3) . . . . ?
C47 C46 C45 C44 1.0(4) . . . . ?
B3 C43 C48 F11 -1.3(4) . . . . ?
B3 C43 C48 C47 177.7(3) . . . . ?
B3 C43 C44 F15 1.9(4) . . . . ?
B3 C43 C44 C45 -179.2(3) . . . . ?
